data_2238662
loop_
_publ_author_name
'Liu, Yu-min'
'Zhong, Jia-liang'
'Sun, Wen-xia'
'Zhang, Fu-li'
'Liu, He'

_publ_section_title
;
 (6,6-Dimethyl-1-phenyl-6,7-dihydro-5<i>H</i>-pyrrolizin-2-yl)(thiophen-2-yl)methanone
;
_journal_coeditor_code PK2493
_journal_issue 10
_journal_name_full 'Acta Crystallographica Section E'
_journal_page_first o1513
_journal_paper_doi 10.1107/S1600536813023489
_journal_volume 69
_journal_year 2013
_chemical_formula_iupac 'C20 H19 N O S'
_chemical_formula_moiety 'C20 H19 N O S'
_chemical_formula_sum 'C20 H19 N O S'
_chemical_formula_weight 321.42
_chemical_name_systematic (6,6-Dimethyl-1-phenyl-6,7-dihydro-5<i>H</i>-pyrrolizin-2-yl)(thiophen-2-yl)methanone
_space_group_IT_number 61
_symmetry_cell_setting orthorhombic
_symmetry_space_group_name_Hall '-P 2ac 2ab'
_symmetry_space_group_name_H-M 'P b c a'
_atom_sites_solution_hydrogens geom
_atom_sites_solution_primary direct
_atom_sites_solution_secondary difmap
_audit_creation_method SHELXL-97
_cell_angle_alpha 90.00
_cell_angle_beta 90.00
_cell_angle_gamma 90.00
_cell_formula_units_Z 8
_cell_length_a 16.251(3)
_cell_length_b 10.473(2)
_cell_length_c 19.973(4)
_cell_measurement_reflns_used 17698
_cell_measurement_temperature 296(2)
_cell_measurement_theta_max 27.52
_cell_measurement_theta_min 3.08
_cell_volume 3399.3(11)
_computing_cell_refinement 'SAINT (Bruker, 2009)'
_computing_data_collection 'APEX2 (Bruker, 2009)'
_computing_data_reduction 'SAINT (Bruker, 2009)'
_computing_molecular_graphics 'SHELXTL (Sheldrick, 2008)'
_computing_publication_material 'SHELXTL (Sheldrick, 2008)'
_computing_structure_refinement 'SHELXL97 (Sheldrick, 2008)'
_computing_structure_solution 'SHELXS97 (Sheldrick, 2008)'
_diffrn_ambient_temperature 296(2)
_diffrn_measured_fraction_theta_full 0.999
_diffrn_measured_fraction_theta_max 0.999
_diffrn_measurement_device_type 'Bruker APEXII CCD'
_diffrn_measurement_method '\f and \w scans'
_diffrn_radiation_monochromator graphite
_diffrn_radiation_source 'fine-focus sealed tube'
_diffrn_radiation_type MoK\a
_diffrn_radiation_wavelength 0.71073
_diffrn_reflns_av_R_equivalents 0.0698
_diffrn_reflns_av_sigmaI/netI 0.0511
_diffrn_reflns_limit_h_max 20
_diffrn_reflns_limit_h_min -21
_diffrn_reflns_limit_k_max 13
_diffrn_reflns_limit_k_min -13
_diffrn_reflns_limit_l_max 25
_diffrn_reflns_limit_l_min -25
_diffrn_reflns_number 30107
_diffrn_reflns_theta_full 27.48
_diffrn_reflns_theta_max 27.48
_diffrn_reflns_theta_min 3.08
_diffrn_standards_number 0
_exptl_absorpt_coefficient_mu 0.194
_exptl_absorpt_correction_type none
_exptl_crystal_colour colorless
_exptl_crystal_density_diffrn 1.256
_exptl_crystal_density_method 'not measured'
_exptl_crystal_description prismatic
_exptl_crystal_F_000 1360
_exptl_crystal_size_max 0.22
_exptl_crystal_size_mid 0.19
_exptl_crystal_size_min 0.12
_refine_diff_density_max 0.195
_refine_diff_density_min -0.248
_refine_ls_extinction_coef 0.0049(11)
_refine_ls_extinction_expression Fc^*^=kFc[1+0.001xFc^2^\l^3^/sin(2\q)]^-1/4^
_refine_ls_extinction_method 'SHELXL97 (Sheldrick, 2008)'
_refine_ls_goodness_of_fit_ref 1.032
_refine_ls_hydrogen_treatment constr
_refine_ls_matrix_type full
_refine_ls_number_parameters 209
_refine_ls_number_reflns 3894
_refine_ls_number_restraints 0
_refine_ls_restrained_S_all 1.032
_refine_ls_R_factor_all 0.0698
_refine_ls_R_factor_gt 0.0462
_refine_ls_shift/su_max 0.001
_refine_ls_shift/su_mean 0.000
_refine_ls_structure_factor_coef Fsqd
_refine_ls_weighting_details 'calc w=1/[\s^2^(Fo^2^)+(0.0601P)^2^+0.6291P] where P=(Fo^2^+2Fc^2^)/3'
_refine_ls_weighting_scheme calc
_refine_ls_wR_factor_gt 0.1194
_refine_ls_wR_factor_ref 0.1314
_reflns_number_gt 2743
_reflns_number_total 3894
_reflns_threshold_expression I>2\s(I)
_cod_data_source_file pk2493.cif
_cod_data_source_block I
_cod_database_code 2238662

loop_
_symmetry_equiv_pos_as_xyz
'x, y, z'
'-x+1/2, -y, z+1/2'
'x+1/2, -y+1/2, -z'
'-x, y+1/2, -z+1/2'
'-x, -y, -z'
'x-1/2, y, -z-1/2'
'-x-1/2, y-1/2, z'
'x, -y-1/2, z-1/2'

loop_
_atom_site_type_symbol
_atom_site_label
_atom_site_fract_x
_atom_site_fract_y
_atom_site_fract_z
_atom_site_U_iso_or_equiv
_atom_site_adp_type
_atom_site_calc_flag
_atom_site_refinement_flags
_atom_site_occupancy
_atom_site_symmetry_multiplicity
S S1 0.20601(3) 0.94554(5) 0.16441(3) 0.0689(2) Uani d . 1 1
N N4 0.05241(9) 0.72368(14) -0.07701(7) 0.0509(4) Uani d . 1 1
O O1 0.06950(8) 0.76239(12) 0.14671(6) 0.0612(4) Uani d . 1 1
C C1 -0.06376(11) 0.60225(16) -0.10279(8) 0.0492(4) Uani d . 1 1
H H1A -0.1219 0.6232 -0.1019 0.059 Uiso calc R 1 1
H H1B -0.0573 0.5108 -0.0971 0.059 Uiso calc R 1 1
C C2 -0.02331(12) 0.64795(16) -0.16906(8) 0.0494(4) Uani d . 1 1
C C3 0.06294(12) 0.6923(2) -0.14784(9) 0.0597(5) Uani d . 1 1
H H3A 0.1031 0.6247 -0.1537 0.072 Uiso calc R 1 1
H H3B 0.0801 0.7665 -0.1733 0.072 Uiso calc R 1 1
C C5 0.09527(12) 0.78755(17) -0.02986(9) 0.0542(4) Uani d . 1 1
H H5A 0.1451 0.8294 -0.0361 0.065 Uiso calc R 1 1
C C6 0.05165(10) 0.77953(16) 0.02961(8) 0.0471(4) Uani d . 1 1
C C7 -0.02153(10) 0.70597(15) 0.01645(8) 0.0434(4) Uani d . 1 1
C C8 -0.01806(10) 0.67366(15) -0.05008(8) 0.0442(4) Uani d . 1 1
C C9 0.08533(11) 0.81958(16) 0.09447(9) 0.0484(4) Uani d . 1 1
C C10 0.14245(11) 0.92911(17) 0.09620(9) 0.0524(4) Uani d . 1 1
C C11 0.15343(13) 1.02868(18) 0.05123(10) 0.0645(5) Uani d . 1 1
H H11A 0.1237 1.0383 0.0117 0.077 Uiso calc R 1 1
C C12 0.21582(15) 1.1140(2) 0.07320(14) 0.0796(7) Uani d . 1 1
H H12A 0.2320 1.1860 0.0493 0.096 Uiso calc R 1 1
C C13 0.24891(14) 1.0797(2) 0.13224(15) 0.0806(7) Uani d . 1 1
H H13A 0.2909 1.1248 0.1532 0.097 Uiso calc R 1 1
C C14 -0.09238(10) 0.67833(16) 0.06018(8) 0.0461(4) Uani d . 1 1
C C15 -0.13925(11) 0.56785(18) 0.04985(9) 0.0569(5) Uani d . 1 1
H H15A -0.1243 0.5113 0.0161 0.068 Uiso calc R 1 1
C C16 -0.20727(12) 0.5415(2) 0.08900(11) 0.0722(6) Uani d . 1 1
H H16A -0.2377 0.4678 0.0813 0.087 Uiso calc R 1 1
C C17 -0.22995(12) 0.6230(3) 0.13876(11) 0.0808(8) Uani d . 1 1
H H17A -0.2751 0.6039 0.1656 0.097 Uiso calc R 1 1
C C18 -0.18603(13) 0.7339(3) 0.14950(10) 0.0761(7) Uani d . 1 1
H H18A -0.2025 0.7903 0.1829 0.091 Uiso calc R 1 1
C C19 -0.11707(11) 0.7617(2) 0.11052(9) 0.0592(5) Uani d . 1 1
H H19A -0.0875 0.8363 0.1182 0.071 Uiso calc R 1 1
C C20 -0.01924(18) 0.5406(2) -0.22061(11) 0.0838(7) Uani d . 1 1
H H20A 0.0061 0.5718 -0.2609 0.126 Uiso calc R 1 1
H H20B -0.0739 0.5114 -0.2305 0.126 Uiso calc R 1 1
H H20C 0.0127 0.4712 -0.2030 0.126 Uiso calc R 1 1
C C21 -0.07040(13) 0.76133(19) -0.19715(10) 0.0665(5) Uani d . 1 1
H H21A -0.0450 0.7890 -0.2380 0.100 Uiso calc R 1 1
H H21B -0.0697 0.8299 -0.1653 0.100 Uiso calc R 1 1
H H21C -0.1263 0.7367 -0.2059 0.100 Uiso calc R 1 1

loop_
_atom_site_aniso_label
_atom_site_aniso_U_11
_atom_site_aniso_U_22
_atom_site_aniso_U_33
_atom_site_aniso_U_12
_atom_site_aniso_U_13
_atom_site_aniso_U_23
S1 0.0568(3) 0.0595(3) 0.0903(4) 0.0037(2) -0.0164(3) -0.0125(3)
N4 0.0503(8) 0.0583(9) 0.0442(8) -0.0047(7) 0.0079(6) 0.0023(7)
O1 0.0671(9) 0.0656(8) 0.0510(7) -0.0096(7) -0.0037(6) 0.0062(6)
C1 0.0562(10) 0.0472(9) 0.0441(9) -0.0030(8) 0.0003(7) 0.0017(7)
C2 0.0630(11) 0.0439(9) 0.0412(9) 0.0014(8) 0.0037(8) 0.0021(7)
C3 0.0573(11) 0.0773(13) 0.0446(10) 0.0031(10) 0.0102(8) 0.0047(9)
C5 0.0503(10) 0.0589(10) 0.0534(10) -0.0108(8) 0.0017(8) 0.0029(8)
C6 0.0488(9) 0.0461(9) 0.0464(9) -0.0030(7) 0.0019(7) 0.0029(7)
C7 0.0457(9) 0.0418(8) 0.0427(8) 0.0019(7) 0.0032(7) 0.0047(7)
C8 0.0457(9) 0.0434(8) 0.0436(9) -0.0001(7) 0.0033(7) 0.0055(7)
C9 0.0477(9) 0.0484(9) 0.0491(10) 0.0014(8) 0.0009(8) -0.0011(8)
C10 0.0477(10) 0.0490(9) 0.0605(11) 0.0021(8) 0.0036(8) -0.0086(8)
C11 0.0735(13) 0.0483(10) 0.0716(13) -0.0088(9) 0.0124(10) -0.0058(9)
C12 0.0830(16) 0.0533(12) 0.1026(18) -0.0138(11) 0.0246(14) -0.0115(12)
C13 0.0539(12) 0.0616(13) 0.126(2) -0.0075(10) 0.0059(14) -0.0283(14)
C14 0.0432(9) 0.0569(10) 0.0382(8) 0.0063(8) -0.0021(7) 0.0100(7)
C15 0.0527(10) 0.0629(11) 0.0552(10) -0.0034(9) 0.0019(8) 0.0143(9)
C16 0.0492(11) 0.0956(16) 0.0717(13) -0.0099(11) 0.0008(10) 0.0301(12)
C17 0.0427(11) 0.139(2) 0.0613(13) 0.0102(14) 0.0061(9) 0.0335(15)
C18 0.0584(12) 0.126(2) 0.0443(11) 0.0307(14) 0.0038(9) 0.0037(12)
C19 0.0518(10) 0.0795(13) 0.0463(10) 0.0127(10) -0.0005(8) -0.0003(9)
C20 0.130(2) 0.0623(13) 0.0588(12) -0.0102(13) 0.0248(13) -0.0127(10)
C21 0.0714(13) 0.0656(12) 0.0625(12) 0.0036(10) -0.0002(10) 0.0190(10)

loop_
_atom_type_symbol
_atom_type_description
_atom_type_scat_dispersion_real
_atom_type_scat_dispersion_imag
_atom_type_scat_source
C C 0.0033 0.0016 'International Tables Vol C Tables 4.2.6.8 and 6.1.1.4'
N N 0.0061 0.0033 'International Tables Vol C Tables 4.2.6.8 and 6.1.1.4'
O O 0.0106 0.0060 'International Tables Vol C Tables 4.2.6.8 and 6.1.1.4'
S S 0.1246 0.1234 'International Tables Vol C Tables 4.2.6.8 and 6.1.1.4'
H H 0.0000 0.0000 'International Tables Vol C Tables 4.2.6.8 and 6.1.1.4'

loop_
_geom_angle_atom_site_label_1
_geom_angle_atom_site_label_2
_geom_angle_atom_site_label_3
_geom_angle
C13 S1 C10 91.71(12)
C5 N4 C8 110.32(14)
C5 N4 C3 136.60(15)
C8 N4 C3 113.07(14)
C8 C1 C2 103.68(14)
C8 C1 H1A 111.0
C2 C1 H1A 111.0
C8 C1 H1B 111.0
C2 C1 H1B 111.0
H1A C1 H1B 109.0
C21 C2 C20 110.38(17)
C21 C2 C3 108.98(15)
C20 C2 C3 111.67(17)
C21 C2 C1 110.00(15)
C20 C2 C1 111.50(15)
C3 C2 C1 104.13(13)
N4 C3 C2 103.18(14)
N4 C3 H3A 111.1
C2 C3 H3A 111.1
N4 C3 H3B 111.1
C2 C3 H3B 111.1
H3A C3 H3B 109.1
N4 C5 C6 107.72(15)
N4 C5 H5A 126.1
C6 C5 H5A 126.1
C5 C6 C7 107.35(15)
C5 C6 C9 123.27(16)
C7 C6 C9 128.43(15)
C8 C7 C6 105.94(14)
C8 C7 C14 123.88(15)
C6 C7 C14 129.90(15)
N4 C8 C7 108.68(15)
N4 C8 C1 109.35(14)
C7 C8 C1 141.97(15)
O1 C9 C6 122.11(16)
O1 C9 C10 119.34(16)
C6 C9 C10 118.51(15)
C11 C10 C9 130.52(17)
C11 C10 S1 111.14(14)
C9 C10 S1 118.32(13)
C10 C11 C12 111.4(2)
C10 C11 H11A 124.3
C12 C11 H11A 124.3
C13 C12 C11 112.8(2)
C13 C12 H12A 123.6
C11 C12 H12A 123.6
C12 C13 S1 112.92(18)
C12 C13 H13A 123.5
S1 C13 H13A 123.5
C19 C14 C15 117.93(17)
C19 C14 C7 122.04(16)
C15 C14 C7 119.98(15)
C16 C15 C14 121.1(2)
C16 C15 H15A 119.5
C14 C15 H15A 119.5
C17 C16 C15 120.3(2)
C17 C16 H16A 119.8
C15 C16 H16A 119.8
C16 C17 C18 120.1(2)
C16 C17 H17A 120.0
C18 C17 H17A 120.0
C17 C18 C19 120.3(2)
C17 C18 H18A 119.9
C19 C18 H18A 119.9
C14 C19 C18 120.3(2)
C14 C19 H19A 119.9
C18 C19 H19A 119.9
C2 C20 H20A 109.5
C2 C20 H20B 109.5
H20A C20 H20B 109.5
C2 C20 H20C 109.5
H20A C20 H20C 109.5
H20B C20 H20C 109.5
C2 C21 H21A 109.5
C2 C21 H21B 109.5
H21A C21 H21B 109.5
C2 C21 H21C 109.5
H21A C21 H21C 109.5
H21B C21 H21C 109.5

loop_
_geom_bond_atom_site_label_1
_geom_bond_atom_site_label_2
_geom_bond_distance
S1 C13 1.695(3)
S1 C10 1.7182(19)
N4 C5 1.349(2)
N4 C8 1.370(2)
N4 C3 1.462(2)
O1 C9 1.230(2)
C1 C8 1.490(2)
C1 C2 1.553(2)
C1 H1A 0.9700
C1 H1B 0.9700
C2 C21 1.520(2)
C2 C20 1.526(2)
C2 C3 1.536(3)
C3 H3A 0.9700
C3 H3B 0.9700
C5 C6 1.386(2)
C5 H5A 0.9300
C6 C7 1.441(2)
C6 C9 1.468(2)
C7 C8 1.372(2)
C7 C14 1.474(2)
C9 C10 1.476(2)
C10 C11 1.388(3)
C11 C12 1.421(3)
C11 H11A 0.9300
C12 C13 1.345(3)
C12 H12A 0.9300
C13 H13A 0.9300
C14 C19 1.391(3)
C14 C15 1.401(3)
C15 C16 1.382(3)
C15 H15A 0.9300
C16 C17 1.361(3)
C16 H16A 0.9300
C17 C18 1.380(4)
C17 H17A 0.9300
C18 C19 1.395(3)
C18 H18A 0.9300
C19 H19A 0.9300
C20 H20A 0.9600
C20 H20B 0.9600
C20 H20C 0.9600
C21 H21A 0.9600
C21 H21B 0.9600
C21 H21C 0.9600

loop_
_geom_hbond_atom_site_label_D
_geom_hbond_atom_site_label_H
_geom_hbond_atom_site_label_A
_geom_hbond_site_symmetry_A
_geom_hbond_distance_DH
_geom_hbond_distance_HA
_geom_hbond_distance_DA
_geom_hbond_angle_DHA
_geom_hbond_publ_flag
C13 H13A O1 7_665 0.93 2.69 3.529(3) 150.4 yes

loop_
_geom_torsion_atom_site_label_1
_geom_torsion_atom_site_label_2
_geom_torsion_atom_site_label_3
_geom_torsion_atom_site_label_4
_geom_torsion
C8 C1 C2 C21 -92.43(17)
C8 C1 C2 C20 144.77(18)
C8 C1 C2 C3 24.22(18)
C5 N4 C3 C2 -165.6(2)
C8 N4 C3 C2 16.3(2)
C21 C2 C3 N4 92.99(17)
C20 C2 C3 N4 -144.81(16)
C1 C2 C3 N4 -24.36(18)
C8 N4 C5 C6 -0.2(2)
C3 N4 C5 C6 -178.29(19)
N4 C5 C6 C7 0.1(2)
N4 C5 C6 C9 169.72(16)
C5 C6 C7 C8 0.02(19)
C9 C6 C7 C8 -168.92(17)
C5 C6 C7 C14 -173.97(16)
C9 C6 C7 C14 17.1(3)
C5 N4 C8 C7 0.2(2)
C3 N4 C8 C7 178.78(15)
C5 N4 C8 C1 -179.28(15)
C3 N4 C8 C1 -0.7(2)
C6 C7 C8 N4 -0.11(18)
C14 C7 C8 N4 174.33(14)
C6 C7 C8 C1 179.0(2)
C14 C7 C8 C1 -6.5(3)
C2 C1 C8 N4 -15.16(18)
C2 C1 C8 C7 165.7(2)
C5 C6 C9 O1 -143.84(19)
C7 C6 C9 O1 23.5(3)
C5 C6 C9 C10 33.8(3)
C7 C6 C9 C10 -158.85(16)
O1 C9 C10 C11 -160.14(19)
C6 C9 C10 C11 22.1(3)
O1 C9 C10 S1 17.9(2)
C6 C9 C10 S1 -159.86(13)
C13 S1 C10 C11 -1.90(15)
C13 S1 C10 C9 179.73(15)
C9 C10 C11 C12 179.87(18)
S1 C10 C11 C12 1.8(2)
C10 C11 C12 C13 -0.6(3)
C11 C12 C13 S1 -0.8(3)
C10 S1 C13 C12 1.57(19)
C8 C7 C14 C19 -144.22(17)
C6 C7 C14 C19 28.8(3)
C8 C7 C14 C15 33.1(2)
C6 C7 C14 C15 -153.90(17)
C19 C14 C15 C16 -0.8(3)
C7 C14 C15 C16 -178.23(16)
C14 C15 C16 C17 -0.2(3)
C15 C16 C17 C18 1.4(3)
C16 C17 C18 C19 -1.5(3)
C15 C14 C19 C18 0.7(3)
C7 C14 C19 C18 178.01(16)
C17 C18 C19 C14 0.5(3)
